data_4326211
loop_
_publ_author_name
'Xiang Xu'
'Chun-Li Hu'
'Fan Kong'
'Jian-Han Zhang'
'Jiang-Gao Mao'

_publ_section_title
;
 Ca10Ge16B6O51 and Cd12Ge17B8O58: Two Types of New 3D Frameworks Based on
 BO4 Tetrahedra and 1D [Ge4O12]n Chains
;
_journal_name_full 'Inorganic Chemistry'
_journal_page_first 8861
_journal_page_last 8868
_journal_paper_doi 10.1021/ic2008254
_journal_volume 50
_journal_year 2011
_chemical_formula_sum 'B6 Ca10 Ge16 O51'
_chemical_formula_weight 2443.10
_chemical_name_systematic
; 
 ? 
;
_space_group_IT_number 32
_symmetry_cell_setting orthorhombic
_symmetry_space_group_name_Hall 'P 2 -2ab'
_symmetry_space_group_name_H-M 'P b a 2'
_atom_sites_solution_hydrogens none
_atom_sites_solution_primary direct
_atom_sites_solution_secondary difmap
_audit_creation_method SHELXL-97
_cell_angle_alpha 90.00
_cell_angle_beta 90.00
_cell_angle_gamma 90.00
_cell_formula_units_Z 2
_cell_length_a 15.119(8)
_cell_length_b 26.338(13)
_cell_length_c 4.714(2)
_cell_measurement_temperature 293(2)
_cell_volume 1877.1(16)
_computing_structure_refinement 'SHELXL-97 (Sheldrick, 1997)'
_computing_structure_solution 'SHELXS-97 (Sheldrick, 1990)'
_diffrn_ambient_temperature 293(2)
_diffrn_measured_fraction_theta_full 0.997
_diffrn_measured_fraction_theta_max 0.997
_diffrn_measurement_device_type
;
Saturn724+ (2x2 bin mode)
;
_diffrn_measurement_method CCD_Profile_fitting
_diffrn_radiation_monochromator graphite
_diffrn_radiation_source 'fine-focus sealed tube'
_diffrn_radiation_type MoK\a
_diffrn_radiation_wavelength 0.71073
_diffrn_reflns_av_R_equivalents 0.0361
_diffrn_reflns_av_sigmaI/netI 0.0416
_diffrn_reflns_limit_h_max 19
_diffrn_reflns_limit_h_min -19
_diffrn_reflns_limit_k_max 34
_diffrn_reflns_limit_k_min -32
_diffrn_reflns_limit_l_max 5
_diffrn_reflns_limit_l_min -6
_diffrn_reflns_number 13915
_diffrn_reflns_theta_full 27.47
_diffrn_reflns_theta_max 27.47
_diffrn_reflns_theta_min 2.68
_exptl_absorpt_coefficient_mu 14.137
_exptl_absorpt_correction_T_max 1.0000
_exptl_absorpt_correction_T_min 0.6988
_exptl_absorpt_correction_type multi-scan
_exptl_crystal_colour Colorless
_exptl_crystal_density_diffrn 4.323
_exptl_crystal_description Unknown
_exptl_crystal_F_000 2300
_exptl_crystal_size_max 0.1200
_exptl_crystal_size_mid 0.0500
_exptl_crystal_size_min 0.0300
_refine_diff_density_max 1.179
_refine_diff_density_min -1.224
_refine_diff_density_rms 0.224
_refine_ls_abs_structure_details 'Flack H D (1983), Acta Cryst. A39, 876-881'
_refine_ls_abs_structure_Flack -0.010(15)
_refine_ls_extinction_method none
_refine_ls_goodness_of_fit_ref 1.162
_refine_ls_hydrogen_treatment none
_refine_ls_matrix_type full
_refine_ls_number_parameters 358
_refine_ls_number_reflns 4245
_refine_ls_number_restraints 1
_refine_ls_restrained_S_all 1.162
_refine_ls_R_factor_all 0.0377
_refine_ls_R_factor_gt 0.0329
_refine_ls_shift/su_max 0.001
_refine_ls_shift/su_mean 0.000
_refine_ls_structure_factor_coef Fsqd
_refine_ls_weighting_details 'calc w=1/[\s^2^(Fo^2^)+(0.0447P)^2^+0.0000P] where P=(Fo^2^+2Fc^2^)/3'
_refine_ls_weighting_scheme calc
_refine_ls_wR_factor_gt 0.0698
_refine_ls_wR_factor_ref 0.0726
_reflns_number_gt 3788
_reflns_number_total 4245
_reflns_threshold_expression >2sigma(I)
_cod_data_source_file ic2008254_si_002_1.cif
_cod_data_source_block CA10GE16B6O51
_cod_original_cell_volume 1877.0(16)
_cod_database_code 4326211

loop_
_symmetry_equiv_pos_as_xyz
'x, y, z'
'-x, -y, z'
'x+1/2, -y+1/2, z'
'-x+1/2, y+1/2, z'

loop_
_atom_site_label
_atom_site_type_symbol
_atom_site_fract_x
_atom_site_fract_y
_atom_site_fract_z
_atom_site_U_iso_or_equiv
_atom_site_adp_type
_atom_site_occupancy
_atom_site_symmetry_multiplicity
_atom_site_calc_flag
_atom_site_refinement_flags
Ca1 Ca 0.36202(7) 0.14568(4) -0.4920(5) 0.0074(2) Uani 1 1 d .
Ca2 Ca 0.75409(7) 0.07532(4) -0.4647(5) 0.0068(2) Uani 1 1 d .
Ca3 Ca 0.88389(7) 0.20435(4) -0.4813(5) 0.0077(2) Uani 1 1 d .
Ca4 Ca 0.64675(7) 0.27655(4) -0.4789(5) 0.0071(2) Uani 1 1 d .
Ca5 Ca 0.00713(8) 0.09858(4) -0.4908(5) 0.0082(2) Uani 1 1 d .
Ge1 Ge 0.54115(4) 0.07767(2) 0.0262(3) 0.00581(12) Uani 1 1 d .
Ge2 Ge 0.58068(4) 0.153880(19) -0.4728(3) 0.00527(12) Uani 1 1 d .
Ge3 Ge 0.71471(4) 0.17676(2) 0.0304(3) 0.00593(12) Uani 1 1 d .
Ge4 Ge 0.21541(4) 0.049299(19) -0.4740(2) 0.00552(12) Uani 1 1 d .
Ge5 Ge 0.49125(4) 0.215469(19) 0.0199(2) 0.00553(12) Uani 1 1 d .
Ge6 Ge 0.35298(4) 0.025183(19) -0.9770(3) 0.00578(12) Uani 1 1 d .
Ge7 Ge 0.18848(4) 0.129314(19) -0.9746(2) 0.00568(12) Uani 1 1 d .
Ge8 Ge 0.89256(4) 0.005818(19) 0.0202(3) 0.00565(12) Uani 1 1 d .
B1 B 0.2993(4) 0.2227(2) 0.048(2) 0.0043(7) Uiso 1 1 d .
B2 B 0.5198(4) 0.3215(2) -0.0101(18) 0.0043(7) Uiso 1 1 d .
B3 B 0.8751(4) 0.1192(2) -0.001(2) 0.0043(7) Uiso 1 1 d .
O1 O 0.4824(3) 0.16770(17) -0.2379(11) 0.0113(10) Uani 1 1 d .
O2 O 0.6763(3) 0.13607(16) 0.2951(11) 0.0093(10) Uani 1 1 d .
O3 O 0.6466(3) 0.19843(16) -0.2401(10) 0.0076(10) Uani 1 1 d .
O4 O 0.6071(3) 0.02999(17) 0.1897(10) 0.0095(10) Uani 1 1 d .
O5 O 0.8156(3) 0.00583(16) 0.2953(11) 0.0096(10) Uani 1 1 d .
O6 O 0.2549(3) 0.10282(16) -1.2415(10) 0.0089(10) Uani 1 1 d .
O7 O 0.5675(3) 0.21093(17) 0.2915(10) 0.0090(10) Uani 1 1 d .
O8 O 0.5064(3) 0.27151(16) -0.1697(10) 0.0072(10) Uani 1 1 d .
O9 O 0.7601(3) 0.23010(17) 0.2026(10) 0.0073(10) Uani 1 1 d .
O10 O 1.0000 0.0000 0.1820(15) 0.0127(15) Uani 1 2 d S
O11 O 0.6112(3) 0.09934(17) -0.2447(10) 0.0089(10) Uani 1 1 d .
O12 O 0.5018(3) 0.11778(17) 0.2964(10) 0.0078(10) Uani 1 1 d .
O13 O 0.3123(3) 0.06512(16) -0.7083(11) 0.0099(10) Uani 1 1 d .
O14 O 0.2792(3) 0.00459(16) -1.2421(10) 0.0088(10) Uani 1 1 d .
O15 O 0.8839(3) 0.06486(16) -0.1509(11) 0.0097(10) Uani 1 1 d .
O16 O 0.1448(3) 0.09090(18) -0.7063(10) 0.0100(10) Uani 1 1 d .
O17 O 0.2478(3) 0.17788(16) -0.7986(10) 0.0078(10) Uani 1 1 d .
O18 O 0.3886(3) 0.21825(17) 0.2006(10) 0.0109(10) Uani 1 1 d .
O19 O 0.4430(3) 0.05609(17) -1.1371(11) 0.0109(10) Uani 1 1 d .
O20 O 0.1031(3) 0.15803(17) -1.1635(11) 0.0098(10) Uani 1 1 d .
O21 O 0.7968(3) 0.14242(17) -0.1529(11) 0.0095(10) Uani 1 1 d .
O22 O 0.8882(3) -0.04126(17) -0.2450(11) 0.0108(10) Uani 1 1 d .
O23 O 0.2991(3) 0.22241(16) -0.2353(11) 0.0091(10) Uani 1 1 d .
O24 O 0.5253(3) 0.31882(17) 0.2810(10) 0.0089(10) Uani 1 1 d .
O25 O 0.4501(3) 0.35404(17) -0.1321(10) 0.0086(10) Uani 1 1 d .
O26 O 0.8709(3) 0.11778(17) 0.2919(10) 0.0102(10) Uani 1 1 d .

loop_
_atom_site_aniso_label
_atom_site_aniso_U_11
_atom_site_aniso_U_22
_atom_site_aniso_U_33
_atom_site_aniso_U_23
_atom_site_aniso_U_13
_atom_site_aniso_U_12
Ca1 0.0071(5) 0.0066(5) 0.0087(6) -0.0011(9) 0.0008(9) -0.0003(4)
Ca2 0.0077(5) 0.0052(5) 0.0076(6) 0.0013(9) 0.0011(9) 0.0005(4)
Ca3 0.0083(5) 0.0064(5) 0.0084(6) 0.0008(10) 0.0008(11) -0.0002(4)
Ca4 0.0072(5) 0.0049(4) 0.0091(6) -0.0007(10) 0.0011(10) -0.0001(4)
Ca5 0.0073(5) 0.0075(5) 0.0099(6) -0.0013(9) 0.0011(9) 0.0010(4)
Ge1 0.0054(3) 0.0049(2) 0.0072(3) -0.0002(5) 0.0003(5) 0.0001(2)
Ge2 0.0055(3) 0.0047(2) 0.0056(3) 0.0003(5) 0.0004(5) 0.00018(19)
Ge3 0.0058(3) 0.0048(2) 0.0071(3) 0.0002(5) -0.0001(5) 0.0002(2)
Ge4 0.0055(3) 0.0043(2) 0.0067(3) -0.0002(5) 0.0000(5) -0.0004(2)
Ge5 0.0059(3) 0.0041(2) 0.0066(3) -0.0002(5) -0.0008(5) -0.00026(19)
Ge6 0.0058(3) 0.0045(2) 0.0071(3) 0.0005(5) -0.0014(5) -0.0002(2)
Ge7 0.0059(3) 0.0045(2) 0.0066(3) 0.0000(5) -0.0001(5) -0.0001(2)
Ge8 0.0052(3) 0.0045(2) 0.0072(3) 0.0004(5) 0.0003(5) -0.0004(2)
O1 0.009(2) 0.009(2) 0.016(3) 0.003(2) 0.004(2) -0.0005(19)
O2 0.010(2) 0.006(2) 0.012(3) 0.000(2) 0.002(2) 0.0028(18)
O3 0.008(2) 0.006(2) 0.009(3) 0.0011(19) -0.0006(19) 0.0005(18)
O4 0.008(2) 0.008(2) 0.012(3) 0.002(2) 0.001(2) 0.0002(19)
O5 0.014(2) 0.004(2) 0.011(3) -0.0004(19) 0.001(2) 0.0052(19)
O6 0.014(3) 0.008(2) 0.005(2) -0.0024(19) -0.002(2) -0.0003(19)
O7 0.010(2) 0.009(2) 0.007(3) -0.003(2) -0.003(2) -0.0033(19)
O8 0.010(2) 0.003(2) 0.009(2) -0.0003(19) 0.002(2) -0.0020(18)
O9 0.006(2) 0.007(2) 0.009(2) -0.0028(19) 0.0013(19) 0.0000(18)
O10 0.016(4) 0.016(4) 0.006(4) 0.000 0.000 0.002(3)
O11 0.004(2) 0.008(2) 0.015(3) 0.002(2) 0.002(2) 0.0014(18)
O12 0.010(2) 0.007(2) 0.007(2) -0.0016(18) 0.000(2) 0.0017(18)
O13 0.011(2) 0.004(2) 0.014(3) -0.001(2) 0.003(2) -0.0007(19)
O14 0.006(2) 0.008(2) 0.012(3) 0.003(2) -0.004(2) 0.0004(18)
O15 0.011(2) 0.005(2) 0.013(3) 0.003(2) 0.003(2) 0.0009(19)
O16 0.010(2) 0.011(2) 0.009(3) 0.000(2) 0.004(2) 0.0013(19)
O17 0.009(2) 0.007(2) 0.008(2) -0.0005(19) -0.0012(19) -0.0005(18)
O18 0.011(3) 0.009(2) 0.013(3) -0.002(2) -0.001(2) 0.002(2)
O19 0.008(2) 0.010(2) 0.015(3) -0.001(2) -0.002(2) -0.0015(19)
O20 0.011(2) 0.007(2) 0.012(3) -0.003(2) -0.003(2) 0.0019(19)
O21 0.008(2) 0.008(2) 0.012(3) 0.000(2) 0.003(2) -0.0011(19)
O22 0.010(2) 0.007(2) 0.015(3) 0.004(2) 0.000(2) 0.001(2)
O23 0.007(2) 0.007(2) 0.013(3) -0.003(2) -0.004(2) 0.0022(19)
O24 0.010(2) 0.005(2) 0.011(3) 0.0036(19) -0.001(2) -0.0012(18)
O25 0.011(2) 0.010(2) 0.005(2) -0.0006(19) 0.000(2) 0.002(2)
O26 0.011(2) 0.008(2) 0.011(3) 0.003(2) -0.002(2) 0.0012(19)

loop_
_atom_type_symbol
_atom_type_description
_atom_type_scat_dispersion_real
_atom_type_scat_dispersion_imag
_atom_type_scat_source
B B 0.0013 0.0007 'International Tables Vol C Tables 4.2.6.8 and 6.1.1.4'
O O 0.0106 0.0060 'International Tables Vol C Tables 4.2.6.8 and 6.1.1.4'
Ge Ge 0.1547 1.8001 'International Tables Vol C Tables 4.2.6.8 and 6.1.1.4'
Ca Ca 0.2262 0.3064 'International Tables Vol C Tables 4.2.6.8 and 6.1.1.4'

loop_
_geom_angle_atom_site_label_1
_geom_angle_atom_site_label_2
_geom_angle_atom_site_label_3
_geom_angle
_geom_angle_site_symmetry_1
_geom_angle_site_symmetry_3
O1 Ca1 O6 115.0(2) . 1_556
O1 Ca1 O17 143.88(16) . .
O6 Ca1 O17 88.62(17) 1_556 .
O1 Ca1 O18 88.90(17) . 1_554
O6 Ca1 O18 143.90(17) 1_556 1_554
O17 Ca1 O18 58.93(16) . 1_554
O1 Ca1 O12 66.23(17) . 1_554
O6 Ca1 O12 132.01(16) 1_556 1_554
O17 Ca1 O12 118.70(18) . 1_554
O18 Ca1 O12 81.40(16) 1_554 1_554
O1 Ca1 O13 133.28(17) . .
O6 Ca1 O13 64.92(16) 1_556 .
O17 Ca1 O13 80.59(16) . .
O18 Ca1 O13 118.65(18) 1_554 .
O12 Ca1 O13 80.62(16) 1_554 .
O1 Ca1 O23 81.05(17) . .
O6 Ca1 O23 83.24(16) 1_556 .
O17 Ca1 O23 74.76(16) . .
O18 Ca1 O23 73.77(16) 1_554 .
O12 Ca1 O23 139.07(16) 1_554 .
O13 Ca1 O23 139.97(16) . .
O1 Ca1 B1 116.61(17) . 1_554
O6 Ca1 B1 117.54(17) 1_556 1_554
O17 Ca1 B1 30.06(15) . 1_554
O18 Ca1 B1 28.89(16) 1_554 1_554
O12 Ca1 B1 100.02(18) 1_554 1_554
O13 Ca1 B1 100.30(19) . 1_554
O23 Ca1 B1 72.56(19) . 1_554
O1 Ca1 Ge2 33.22(13) . .
O6 Ca1 Ge2 136.08(14) 1_556 .
O17 Ca1 Ge2 135.18(13) . .
O18 Ca1 Ge2 78.46(12) 1_554 .
O12 Ca1 Ge2 33.92(11) 1_554 .
O13 Ca1 Ge2 111.77(12) . .
O23 Ca1 Ge2 107.96(11) . .
B1 Ca1 Ge2 106.26(12) 1_554 .
O1 Ca1 Ge4 135.32(14) . .
O6 Ca1 Ge4 32.29(11) 1_556 .
O17 Ca1 Ge4 78.97(11) . .
O18 Ca1 Ge4 135.70(13) 1_554 .
O12 Ca1 Ge4 110.58(12) 1_554 .
O13 Ca1 Ge4 33.25(11) . .
O23 Ca1 Ge4 109.94(12) . .
B1 Ca1 Ge4 107.90(12) 1_554 .
Ge2 Ca1 Ge4 134.77(4) . .
O1 Ca1 Ge7 169.21(14) . .
O6 Ca1 Ge7 75.24(13) 1_556 .
O17 Ca1 Ge7 27.73(11) . .
O18 Ca1 Ge7 80.43(13) 1_554 .
O12 Ca1 Ge7 110.19(13) 1_554 .
O13 Ca1 Ge7 52.97(12) . .
O23 Ca1 Ge7 97.30(11) . .
B1 Ca1 Ge7 53.11(12) 1_554 .
Ge2 Ca1 Ge7 140.70(7) . .
Ge4 Ca1 Ge7 55.29(3) . .
O1 Ca1 Ge5 76.45(13) . 1_554
O6 Ca1 Ge5 168.14(14) 1_556 1_554
O17 Ca1 Ge5 79.78(12) . 1_554
O18 Ca1 Ge5 27.36(11) 1_554 1_554
O12 Ca1 Ge5 54.13(11) 1_554 1_554
O13 Ca1 Ge5 110.26(13) . 1_554
O23 Ca1 Ge5 95.93(12) . 1_554
B1 Ca1 Ge5 51.44(12) 1_554 1_554
Ge2 Ca1 Ge5 55.42(3) . 1_554
Ge4 Ca1 Ge5 140.50(7) . 1_554
Ge7 Ca1 Ge5 93.18(6) . 1_554
O2 Ca2 O5 120.8(2) 1_554 1_554
O2 Ca2 O26 79.30(17) 1_554 1_554
O5 Ca2 O26 80.80(17) 1_554 1_554
O2 Ca2 O21 85.75(17) 1_554 .
O5 Ca2 O21 140.17(17) 1_554 .
O26 Ca2 O21 75.46(16) 1_554 .
O2 Ca2 O14 136.11(17) 1_554 2_656
O5 Ca2 O14 67.07(16) 1_554 2_656
O26 Ca2 O14 140.86(16) 1_554 2_656
O21 Ca2 O14 115.84(19) . 2_656
O2 Ca2 O15 141.50(16) 1_554 .
O5 Ca2 O15 83.50(17) 1_554 .
O26 Ca2 O15 75.66(16) 1_554 .
O21 Ca2 O15 59.99(16) . .
O14 Ca2 O15 78.93(16) 2_656 .
O2 Ca2 O11 65.16(17) 1_554 .
O5 Ca2 O11 138.33(16) 1_554 .
O26 Ca2 O11 136.65(16) 1_554 .
O21 Ca2 O11 77.83(16) . .
O14 Ca2 O11 81.85(16) 2_656 .
O15 Ca2 O11 118.04(19) . .
O2 Ca2 O4 68.20(15) 1_554 1_554
O5 Ca2 O4 73.83(16) 1_554 1_554
O26 Ca2 O4 118.26(18) 1_554 1_554
O21 Ca2 O4 145.91(15) . 1_554
O14 Ca2 O4 74.55(15) 2_656 1_554
O15 Ca2 O4 150.17(14) . 1_554
O11 Ca2 O4 71.53(15) . 1_554
O2 Ca2 B3 113.30(17) 1_554 .
O5 Ca2 B3 113.59(17) 1_554 .
O26 Ca2 B3 74.08(19) 1_554 .
O21 Ca2 B3 28.81(16) . .
O14 Ca2 B3 98.22(19) 2_656 .
O15 Ca2 B3 31.19(15) . .
O11 Ca2 B3 97.20(19) . .
O4 Ca2 B3 167.15(19) 1_554 .
O2 Ca2 Ge4 139.29(14) 1_554 2_655
O5 Ca2 Ge4 33.41(12) 1_554 2_655
O26 Ca2 Ge4 110.80(12) 1_554 2_655
O21 Ca2 Ge4 134.72(14) . 2_655
O14 Ca2 Ge4 33.74(11) 2_656 2_655
O15 Ca2 Ge4 77.72(11) . 2_655
O11 Ca2 Ge4 112.30(11) . 2_655
O4 Ca2 Ge4 72.67(9) 1_554 2_655
B3 Ca2 Ge4 107.36(12) . 2_655
O2 Ca2 Ge2 32.52(12) 1_554 .
O5 Ca2 Ge2 142.14(14) 1_554 .
O26 Ca2 Ge2 106.57(12) 1_554 .
O21 Ca2 Ge2 76.15(12) . .
O14 Ca2 Ge2 112.50(12) 2_656 .
O15 Ca2 Ge2 134.33(13) . .
O11 Ca2 Ge2 33.12(11) . .
O4 Ca2 Ge2 70.06(10) 1_554 .
B3 Ca2 Ge2 104.03(12) . .
Ge4 Ca2 Ge2 136.25(4) 2_655 .
O2 Ca2 Ge3 73.51(13) 1_554 .
O5 Ca2 Ge3 163.49(14) 1_554 .
O26 Ca2 Ge3 94.95(12) 1_554 .
O21 Ca2 Ge3 25.24(11) . .
O14 Ca2 Ge3 109.41(14) 2_656 .
O15 Ca2 Ge3 79.99(12) . .
O11 Ca2 Ge3 52.76(11) . .
O4 Ca2 Ge3 121.64(10) 1_554 .
B3 Ca2 Ge3 50.09(12) . .
Ge4 Ca2 Ge3 140.10(8) 2_655 .
Ge2 Ca2 Ge3 54.36(3) . .
O8 Ca3 O25 56.92(15) 3 3
O8 Ca3 O9 149.11(15) 3 1_554
O25 Ca3 O9 151.15(15) 3 1_554
O8 Ca3 O24 71.58(16) 3 3_554
O25 Ca3 O24 78.40(16) 3 3_554
O9 Ca3 O24 116.34(18) 1_554 3_554
O8 Ca3 O26 123.20(16) 3 1_554
O25 Ca3 O26 75.59(16) 3 1_554
O9 Ca3 O26 86.21(16) 1_554 1_554
O24 Ca3 O26 69.84(16) 3_554 1_554
O8 Ca3 O18 97.17(16) 3 3_554
O25 Ca3 O18 152.43(16) 3 3_554
O9 Ca3 O18 56.41(16) 1_554 3_554
O24 Ca3 O18 84.64(16) 3_554 3_554
O26 Ca3 O18 118.58(18) 1_554 3_554
O8 Ca3 O23 84.96(16) 3 3
O25 Ca3 O23 111.50(19) 3 3
O9 Ca3 O23 72.11(15) 1_554 3
O24 Ca3 O23 143.98(15) 3_554 3
O26 Ca3 O23 145.41(15) 1_554 3
O18 Ca3 O23 71.30(16) 3_554 3
O8 Ca3 O21 100.87(17) 3 .
O25 Ca3 O21 54.41(16) 3 .
O9 Ca3 O21 98.40(16) 1_554 .
O24 Ca3 O21 123.22(15) 3_554 .
O26 Ca3 O21 69.33(15) 1_554 .
O18 Ca3 O21 150.47(16) 3_554 .
O23 Ca3 O21 87.15(16) 3 .
O8 Ca3 B2 29.09(15) 3 3
O25 Ca3 B2 27.85(15) 3 3
O9 Ca3 B2 171.00(19) 1_554 3
O24 Ca3 B2 72.51(18) 3_554 3
O26 Ca3 B2 99.00(16) 1_554 3
O18 Ca3 B2 125.61(16) 3_554 3
O23 Ca3 B2 99.83(18) 3 3
O21 Ca3 B2 76.82(17) . 3
O8 Ca3 B3 77.76(17) 3 .
O25 Ca3 B3 26.38(15) 3 .
O9 Ca3 B3 125.87(16) 1_554 .
O24 Ca3 B3 100.53(16) 3_554 .
O26 Ca3 B3 70.29(18) 1_554 .
O18 Ca3 B3 171.03(19) 3_554 .
O23 Ca3 B3 100.67(18) 3 .
O21 Ca3 B3 28.03(15) . .
B2 Ca3 B3 50.55(17) 3 .
O8 Ca3 B1 124.22(16) 3 3_554
O25 Ca3 B1 178.0(2) 3 3_554
O9 Ca3 B1 28.40(15) 1_554 3_554
O24 Ca3 B1 100.25(19) 3_554 3_554
O26 Ca3 B1 102.53(19) 1_554 3_554
O18 Ca3 B1 28.07(15) 3_554 3_554
O23 Ca3 B1 70.49(19) 3 3_554
O21 Ca3 B1 125.83(16) . 3_554
B2 Ca3 B1 153.23(15) 3 3_554
B3 Ca3 B1 153.82(16) . 3_554
O8 Ca3 Ca5 78.66(11) 3 1_655
O25 Ca3 Ca5 42.67(12) 3 1_655
O9 Ca3 Ca5 129.58(12) 1_554 1_655
O24 Ca3 Ca5 46.59(11) 3_554 1_655
O26 Ca3 Ca5 44.56(11) 1_554 1_655
O18 Ca3 Ca5 130.21(13) 3_554 1_655
O23 Ca3 Ca5 154.17(14) 3 1_655
O21 Ca3 Ca5 76.63(11) . 1_655
B2 Ca3 Ca5 57.23(13) 3 1_655
B3 Ca3 Ca5 56.52(13) . 1_655
B1 Ca3 Ca5 135.34(17) 3_554 1_655
O3 Ca4 O7 65.04(16) . 1_554
O3 Ca4 O20 109.67(19) . 3_556
O7 Ca4 O20 132.62(17) 1_554 3_556
O3 Ca4 O24 128.73(16) . 1_554
O7 Ca4 O24 74.84(17) 1_554 1_554
O20 Ca4 O24 75.41(16) 3_556 1_554
O3 Ca4 O17 136.29(16) . 3
O7 Ca4 O17 113.03(18) 1_554 3
O20 Ca4 O17 101.70(16) 3_556 3
O24 Ca4 O17 87.73(17) 1_554 3
O3 Ca4 O23 78.23(16) . 3
O7 Ca4 O23 131.71(16) 1_554 3
O20 Ca4 O23 87.82(17) 3_556 3
O24 Ca4 O23 151.65(15) 1_554 3
O17 Ca4 O23 73.26(16) 3 3
O3 Ca4 O8 71.50(16) . .
O7 Ca4 O8 78.69(16) 1_554 .
O20 Ca4 O8 56.86(15) 3_556 .
O24 Ca4 O8 70.40(16) 1_554 .
O17 Ca4 O8 152.03(15) 3 .
O23 Ca4 O8 119.02(18) 3 .
O3 Ca4 O9 82.19(15) . 1_554
O7 Ca4 O9 74.01(16) 1_554 1_554
O20 Ca4 O9 153.24(16) 3_556 1_554
O24 Ca4 O9 116.59(18) 1_554 1_554
O17 Ca4 O9 57.54(15) 3 1_554
O23 Ca4 O9 70.78(16) 3 1_554
O8 Ca4 O9 148.14(15) . 1_554
O3 Ca4 B2 89.58(17) . .
O7 Ca4 B2 106.63(17) 1_554 .
O20 Ca4 B2 28.21(15) 3_556 .
O24 Ca4 B2 72.21(18) 1_554 .
O17 Ca4 B2 128.58(15) 3 .
O23 Ca4 B2 103.18(18) 3 .
O8 Ca4 B2 28.74(14) . .
O9 Ca4 B2 170.60(18) 1_554 .
O3 Ca4 B1 109.86(16) . 3_554
O7 Ca4 B1 92.89(19) 1_554 3_554
O20 Ca4 B1 129.20(16) 3_556 3_554
O24 Ca4 B1 102.5(2) 1_554 3_554
O17 Ca4 B1 28.87(14) 3 3_554
O23 Ca4 B1 70.55(19) 3 3_554
O8 Ca4 B1 170.1(2) . 3_554
O9 Ca4 B1 28.72(14) 1_554 3_554
B2 Ca4 B1 157.10(15) . 3_554
O3 Ca4 Ge2 32.60(12) . .
O7 Ca4 Ge2 32.45(11) 1_554 .
O20 Ca4 Ge2 127.38(13) 3_556 .
O24 Ca4 Ge2 102.64(11) 1_554 .
O17 Ca4 Ge2 130.92(12) 3 .
O23 Ca4 Ge2 105.71(10) 3 .
O8 Ca4 Ge2 72.71(10) . .
O9 Ca4 Ge2 75.44(11) 1_554 .
B2 Ca4 Ge2 99.95(12) . .
B1 Ca4 Ge2 102.95(11) 3_554 .
O3 Ca4 Ge7 162.10(13) . 3
O7 Ca4 Ge7 107.86(14) 1_554 3
O20 Ca4 Ge7 87.33(12) 3_556 3
O24 Ca4 Ge7 59.67(12) 1_554 3
O17 Ca4 Ge7 28.87(11) 3 3
O23 Ca4 Ge7 97.48(11) 3 3
O8 Ca4 Ge7 124.61(11) . 3
O9 Ca4 Ge7 80.00(12) 1_554 3
B2 Ca4 Ge7 108.31(12) . 3
B1 Ca4 Ge7 52.83(12) 3_554 3
Ge2 Ca4 Ge7 138.00(8) . 3
O25 Ca5 O16 135.48(17) 3_455 .
O25 Ca5 O26 82.73(17) 3_455 1_454
O16 Ca5 O26 127.72(19) . 1_454
O25 Ca5 O24 83.18(17) 3_455 3_454
O16 Ca5 O24 77.54(16) . 3_454
O26 Ca5 O24 73.50(17) 1_454 3_454
O25 Ca5 O22 103.27(18) 3_455 2_655
O16 Ca5 O22 65.10(17) . 2_655
O26 Ca5 O22 153.33(16) 1_454 2_655
O24 Ca5 O22 132.64(16) 3_454 2_655
O25 Ca5 O15 57.28(16) 3_455 1_455
O16 Ca5 O15 151.25(16) . 1_455
O26 Ca5 O15 73.50(16) 1_454 1_455
O24 Ca5 O15 130.78(16) 3_454 1_455
O22 Ca5 O15 87.80(17) 2_655 1_455
O25 Ca5 O20 56.40(16) 3_455 1_556
O16 Ca5 O20 79.31(16) . 1_556
O26 Ca5 O20 127.50(15) 1_454 1_556
O24 Ca5 O20 70.51(15) 3_454 1_556
O22 Ca5 O20 74.71(15) 2_655 1_556
O15 Ca5 O20 103.63(18) 1_455 1_556
O25 Ca5 O10 146.96(15) 3_455 1_454
O16 Ca5 O10 74.59(13) . 1_454
O26 Ca5 O10 86.07(14) 1_454 1_454
O24 Ca5 O10 123.00(19) 3_454 1_454
O22 Ca5 O10 74.79(14) 2_655 1_454
O15 Ca5 O10 89.74(14) 1_455 1_454
O20 Ca5 O10 146.04(11) 1_556 1_454
O25 Ca5 B2 26.62(16) 3_455 3_455
O16 Ca5 B2 108.86(17) . 3_455
O26 Ca5 B2 103.07(17) 1_454 3_455
O24 Ca5 B2 73.15(18) 3_454 3_455
O22 Ca5 B2 91.86(17) 2_655 3_455
O15 Ca5 B2 80.00(17) 1_455 3_455
O20 Ca5 B2 29.98(15) 1_556 3_455
O10 Ca5 B2 163.54(19) 1_454 3_455
O25 Ca5 B3 26.48(15) 3_455 1_455
O16 Ca5 B3 156.5(2) . 1_455
O26 Ca5 B3 73.95(19) 1_454 1_455
O24 Ca5 B3 104.18(16) 3_454 1_455
O22 Ca5 B3 99.75(19) 2_655 1_455
O15 Ca5 B3 31.08(14) 1_455 1_455
O20 Ca5 B3 79.29(17) 1_556 1_455
O10 Ca5 B3 120.50(14) 1_454 1_455
B2 Ca5 B3 51.39(17) 3_455 1_455
O25 Ca5 B3 103.36(18) 3_455 1_454
O16 Ca5 B3 104.3(2) . 1_454
O26 Ca5 B3 23.54(19) 1_454 1_454
O24 Ca5 B3 65.47(16) 3_454 1_454
O22 Ca5 B3 149.50(16) 2_655 1_454
O15 Ca5 B3 94.24(18) 1_455 1_454
O20 Ca5 B3 133.56(15) 1_556 1_454
O10 Ca5 B3 74.79(15) 1_454 1_454
B2 Ca5 B3 118.49(17) 3_455 1_454
B3 Ca5 B3 97.45(17) 1_455 1_454
O25 Ca5 B2 103.20(17) 3_455 3_454
O16 Ca5 B2 70.92(17) . 3_454
O26 Ca5 B2 65.35(17) 1_454 3_454
O24 Ca5 B2 23.12(17) 3_454 3_454
O22 Ca5 B2 135.52(16) 2_655 3_454
O15 Ca5 B2 136.68(16) 1_455 3_454
O20 Ca5 B2 91.37(17) 1_556 3_454
O10 Ca5 B2 100.08(18) 1_454 3_454
B2 Ca5 B2 96.20(16) 3_455 3_454
B3 Ca5 B2 119.23(17) 1_455 3_454
B3 Ca5 B2 49.63(17) 1_454 3_454
O11 Ge1 O12 122.4(2) . .
O11 Ge1 O19 107.1(2) . 1_556
O12 Ge1 O19 103.0(2) . 1_556
O11 Ge1 O4 101.9(2) . .
O12 Ge1 O4 107.5(2) . .
O19 Ge1 O4 115.6(2) 1_556 .
O11 Ge2 O2 87.3(2) . 1_554
O11 Ge2 O12 95.9(2) . 1_554
O2 Ge2 O12 91.4(2) 1_554 1_554
O11 Ge2 O7 171.7(2) . 1_554
O2 Ge2 O7 86.4(2) 1_554 1_554
O12 Ge2 O7 89.7(2) 1_554 1_554
O11 Ge2 O1 90.3(2) . .
O2 Ge2 O1 176.58(19) 1_554 .
O12 Ge2 O1 86.4(2) 1_554 .
O7 Ge2 O1 96.3(2) 1_554 .
O11 Ge2 O3 90.8(2) . .
O2 Ge2 O3 95.0(2) 1_554 .
O12 Ge2 O3 171.0(2) 1_554 .
O7 Ge2 O3 84.43(19) 1_554 .
O1 Ge2 O3 87.4(2) . .
O11 Ge2 Ca1 102.33(14) . .
O2 Ge2 Ca1 137.54(16) 1_554 .
O12 Ge2 Ca1 46.84(15) 1_554 .
O7 Ge2 Ca1 85.98(15) 1_554 .
O1 Ge2 Ca1 40.87(16) . .
O3 Ge2 Ca1 125.62(15) . .
O11 Ge2 Ca2 46.98(15) . .
O2 Ge2 Ca2 41.03(15) 1_554 .
O12 Ge2 Ca2 101.08(15) 1_554 .
O7 Ge2 Ca2 125.84(16) 1_554 .
O1 Ge2 Ca2 136.90(16) . .
O3 Ge2 Ca2 87.93(14) . .
Ca1 Ge2 Ca2 137.98(4) . .
O11 Ge2 Ca4 132.24(15) . .
O2 Ge2 Ca4 90.36(14) 1_554 .
O12 Ge2 Ca4 131.90(15) 1_554 .
O7 Ge2 Ca4 42.49(14) 1_554 .
O1 Ge2 Ca4 93.05(14) . .
O3 Ge2 Ca4 41.95(14) . .
Ca1 Ge2 Ca4 110.89(3) . .
Ca2 Ge2 Ca4 111.10(4) . .
O3 Ge3 O2 122.0(2) . .
O3 Ge3 O21 103.1(2) . .
O2 Ge3 O21 105.7(2) . .
O3 Ge3 O9 107.9(2) . .
O2 Ge3 O9 106.9(2) . .
O21 Ge3 O9 111.2(2) . .
O3 Ge3 Ca3 147.62(15) . 1_556
O2 Ge3 Ca3 84.32(17) . 1_556
O21 Ge3 Ca3 85.12(17) . 1_556
O9 Ge3 Ca3 41.44(15) . 1_556
O3 Ge3 Ca3 82.10(16) . .
O2 Ge3 Ca3 147.38(15) . .
O21 Ge3 Ca3 43.35(15) . .
O9 Ge3 Ca3 82.57(16) . .
Ca3 Ge3 Ca3 83.09(5) 1_556 .
O3 Ge3 Ca2 82.29(16) . .
O2 Ge3 Ca2 93.60(16) . .
O21 Ge3 Ca2 35.30(15) . .
O9 Ge3 Ca2 145.77(15) . .
Ca3 Ge3 Ca2 117.24(4) 1_556 .
Ca3 Ge3 Ca2 66.21(4) . .
O3 Ge3 Ca2 145.25(15) . 1_556
O2 Ge3 Ca2 29.87(15) . 1_556
O21 Ge3 Ca2 80.09(16) . 1_556
O9 Ge3 Ca2 102.77(17) . 1_556
Ca3 Ge3 Ca2 66.63(4) 1_556 1_556
Ca3 Ge3 Ca2 118.22(4) . 1_556
Ca2 Ge3 Ca2 81.45(5) . 1_556
O3 Ge3 Ca4 93.55(16) . 1_556
O2 Ge3 Ca4 83.99(16) . 1_556
O21 Ge3 Ca4 151.53(16) . 1_556
O9 Ge3 Ca4 40.81(15) . 1_556
Ca3 Ge3 Ca4 68.97(4) 1_556 1_556
Ca3 Ge3 Ca4 118.73(4) . 1_556
Ca2 Ge3 Ca4 173.17(3) . 1_556
Ca2 Ge3 Ca4 99.25(7) 1_556 1_556
O5 Ge4 O14 88.9(2) 2_654 1_556
O5 Ge4 O13 91.5(2) 2_654 .
O14 Ge4 O13 94.6(2) 1_556 .
O5 Ge4 O16 88.4(2) 2_654 .
O14 Ge4 O16 176.0(2) 1_556 .
O13 Ge4 O16 88.3(2) . .
O5 Ge4 O6 175.9(2) 2_654 1_556
O14 Ge4 O6 88.2(2) 1_556 1_556
O13 Ge4 O6 85.9(2) . 1_556
O16 Ge4 O6 94.7(2) . 1_556
O5 Ge4 O22 92.1(2) 2_654 2_655
O14 Ge4 O22 91.3(2) 1_556 2_655
O13 Ge4 O22 173.11(19) . 2_655
O16 Ge4 O22 85.9(2) . 2_655
O6 Ge4 O22 90.8(2) 1_556 2_655
O5 Ge4 Ca2 43.54(15) 2_654 2_655
O14 Ge4 Ca2 45.45(14) 1_556 2_655
O13 Ge4 Ca2 96.83(14) . 2_655
O16 Ge4 Ca2 131.56(15) . 2_655
O6 Ge4 Ca2 133.60(15) 1_556 2_655
O22 Ge4 Ca2 89.82(14) 2_655 2_655
O5 Ge4 Ca1 137.18(16) 2_654 .
O14 Ge4 Ca1 98.59(14) 1_556 .
O13 Ge4 Ca1 46.09(14) . .
O16 Ge4 Ca1 85.39(15) . .
O6 Ge4 Ca1 40.76(15) 1_556 .
O22 Ge4 Ca1 129.46(14) 2_655 .
Ca2 Ge4 Ca1 130.88(4) 2_655 .
O5 Ge4 Ca5 92.89(15) 2_654 .
O14 Ge4 Ca5 136.79(16) 1_556 .
O13 Ge4 Ca5 128.43(15) . .
O16 Ge4 Ca5 40.56(15) . .
O6 Ge4 Ca5 91.21(15) 1_556 .
O22 Ge4 Ca5 45.47(15) 2_655 .
Ca2 Ge4 Ca5 120.41(3) 2_655 .
Ca1 Ge4 Ca5 108.68(4) . .
O7 Ge5 O8 110.6(2) . .
O7 Ge5 O1 121.0(2) . .
O8 Ge5 O1 105.2(2) . .
O7 Ge5 O18 103.3(2) . .
O8 Ge5 O18 109.1(2) . .
O1 Ge5 O18 107.2(2) . .
O7 Ge5 Ca1 81.39(16) . 1_556
O8 Ge5 Ca1 147.98(15) . 1_556
O1 Ge5 Ca1 92.06(16) . 1_556
O18 Ge5 Ca1 39.12(15) . 1_556
O7 Ge5 Ca3 81.69(16) . 3_456
O8 Ge5 Ca3 84.01(16) . 3_456
O1 Ge5 Ca3 148.22(16) . 3_456
O18 Ge5 Ca3 42.02(15) . 3_456
Ca1 Ge5 Ca3 68.02(5) 1_556 3_456
O7 Ge5 Ca3 146.87(15) . 3_455
O8 Ge5 Ca3 38.39(15) . 3_455
O1 Ge5 Ca3 86.06(17) . 3_455
O18 Ge5 Ca3 83.99(16) . 3_455
Ca1 Ge5 Ca3 119.23(5) 1_556 3_455
Ca3 Ge5 Ca3 83.01(4) 3_456 3_455
O7 Ge5 Ca1 145.28(15) . .
O8 Ge5 Ca1 99.20(16) . .
O1 Ge5 Ca1 29.58(16) . .
O18 Ge5 Ca1 82.43(16) . .
Ca1 Ge5 Ca1 82.59(4) 1_556 .
Ca3 Ge5 Ca1 119.87(5) 3_456 .
Ca3 Ge5 Ca1 67.14(5) 3_455 .
O19 Ge6 O13 107.7(2) . .
O19 Ge6 O4 108.0(2) . 2_654
O13 Ge6 O4 107.0(2) . 2_654
O19 Ge6 O14 109.2(2) . .
O13 Ge6 O14 118.3(2) . .
O4 Ge6 O14 106.3(2) 2_654 .
O20 Ge7 O16 110.0(2) . .
O20 Ge7 O6 103.3(2) . .
O16 Ge7 O6 120.3(2) . .
O20 Ge7 O17 107.6(2) . .
O16 Ge7 O17 105.7(2) . .
O6 Ge7 O17 109.5(2) . .
O20 Ge7 Ca4 84.21(16) . 3_455
O16 Ge7 Ca4 81.82(16) . 3_455
O6 Ge7 Ca4 150.75(15) . 3_455
O17 Ge7 Ca4 42.15(16) . 3_455
O20 Ge7 Ca4 37.77(16) . 3_454
O16 Ge7 Ca4 146.60(16) . 3_454
O6 Ge7 Ca4 84.12(16) . 3_454
O17 Ge7 Ca4 84.11(16) . 3_454
Ca4 Ge7 Ca4 85.30(5) 3_455 3_454
O20 Ge7 Ca1 146.61(15) . .
O16 Ge7 Ca1 83.35(17) . .
O6 Ge7 Ca1 94.94(16) . .
O17 Ge7 Ca1 39.27(15) . .
Ca4 Ge7 Ca1 67.05(4) 3_455 .
Ca4 Ge7 Ca1 119.37(4) 3_454 .
O20 Ge7 Ca1 98.13(17) . 1_554
O16 Ge7 Ca1 146.33(16) . 1_554
O6 Ge7 Ca1 31.42(15) . 1_554
O17 Ge7 Ca1 82.05(16) . 1_554
Ca4 Ge7 Ca1 120.18(4) 3_455 1_554
Ca4 Ge7 Ca1 65.57(4) 3_454 1_554
Ca1 Ge7 Ca1 83.07(5) . 1_554
O20 Ge7 Ca5 81.90(17) . .
O16 Ge7 Ca5 30.48(16) . .
O6 Ge7 Ca5 142.02(15) . .
O17 Ge7 Ca5 104.36(16) . .
Ca4 Ge7 Ca5 66.51(4) 3_455 .
Ca4 Ge7 Ca5 116.50(4) 3_454 .
Ca1 Ge7 Ca5 100.62(6) . .
Ca1 Ge7 Ca5 173.30(4) 1_554 .
O5 Ge8 O15 107.0(2) . .
O5 Ge8 O22 120.2(2) . .
O15 Ge8 O22 107.1(2) . .
O5 Ge8 O10 106.7(3) . .
O15 Ge8 O10 109.69(17) . .
O22 Ge8 O10 105.9(2) . .
O5 Ge8 Ca2 94.82(16) . .
O15 Ge8 Ca2 38.28(16) . .
O22 Ge8 Ca2 83.44(16) . .
O10 Ge8 Ca2 146.80(12) . .
O23 B1 O18 118.1(6) . .
O23 B1 O9 118.2(5) . 3_455
O18 B1 O9 100.1(6) . 3_455
O23 B1 O17 116.8(6) . 1_556
O18 B1 O17 99.2(5) . 1_556
O9 B1 O17 101.1(5) 3_455 1_556
O23 B1 Ca1 133.9(4) . 1_556
O18 B1 Ca1 49.9(3) . 1_556
O9 B1 Ca1 107.9(5) 3_455 1_556
O17 B1 Ca1 49.3(3) 1_556 1_556
O23 B1 Ca3 134.2(4) . 3_456
O18 B1 Ca3 50.9(3) . 3_456
O9 B1 Ca3 49.3(3) 3_455 3_456
O17 B1 Ca3 108.9(5) 1_556 3_456
Ca1 B1 Ca3 77.7(2) 1_556 3_456
O23 B1 Ca4 134.0(4) . 3_456
O18 B1 Ca4 107.8(5) . 3_456
O9 B1 Ca4 52.8(3) 3_455 3_456
O17 B1 Ca4 48.3(3) 1_556 3_456
Ca1 B1 Ca4 74.8(2) 1_556 3_456
Ca3 B1 Ca4 78.5(2) 3_456 3_456
O24 B2 O25 117.5(6) . .
O24 B2 O8 117.0(5) . .
O25 B2 O8 102.3(5) . .
O24 B2 O20 115.7(5) . 3_556
O25 B2 O20 101.4(5) . 3_556
O8 B2 O20 100.2(5) . 3_556
O24 B2 Ca5 140.2(4) . 3
O25 B2 Ca5 43.6(3) . 3
O8 B2 Ca5 102.5(4) . 3
O20 B2 Ca5 58.2(3) 3_556 3
O24 B2 Ca3 138.0(4) . 3_455
O25 B2 Ca3 51.3(3) . 3_455
O8 B2 Ca3 51.0(3) . 3_455
O20 B2 Ca3 106.3(4) 3_556 3_455
Ca5 B2 Ca3 65.46(16) 3 3_455
O24 B2 Ca4 129.9(4) . .
O25 B2 Ca4 112.3(5) . .
O8 B2 Ca4 54.1(3) . .
O20 B2 Ca4 46.3(3) 3_556 .
Ca5 B2 Ca4 77.32(19) 3 .
Ca3 B2 Ca4 79.6(2) 3_455 .
O24 B2 Ca5 44.2(3) . 3_556
O25 B2 Ca5 82.8(3) . 3_556
O8 B2 Ca5 157.6(4) . 3_556
O20 B2 Ca5 100.1(3) 3_556 3_556
Ca5 B2 Ca5 96.19(16) 3 3_556
Ca3 B2 Ca5 130.2(2) 3_455 3_556
Ca4 B2 Ca5 144.1(2) . 3_556
O26 B3 O25 118.0(6) . 3
O26 B3 O21 116.6(5) . .
O25 B3 O21 102.0(5) 3 .
O26 B3 O15 115.0(5) . .
O25 B3 O15 100.3(5) 3 .
O21 B3 O15 102.5(5) . .
O26 B3 Ca2 132.2(4) . .
O25 B3 Ca2 109.8(5) 3 .
O21 B3 Ca2 49.4(3) . .
O15 B3 Ca2 53.1(3) . .
O26 B3 Ca5 140.3(4) . 1_655
O25 B3 Ca5 43.5(3) 3 1_655
O21 B3 Ca5 102.8(5) . 1_655
O15 B3 Ca5 57.4(3) . 1_655
Ca2 B3 Ca5 77.7(2) . 1_655
O26 B3 Ca5 43.0(3) . 1_656
O25 B3 Ca5 85.2(4) 3 1_656
O21 B3 Ca5 157.0(5) . 1_656
O15 B3 Ca5 97.5(3) . 1_656
Ca2 B3 Ca5 148.1(2) . 1_656
Ca5 B3 Ca5 97.45(17) 1_655 1_656
O26 B3 Ca3 136.8(4) . .
O25 B3 Ca3 48.1(3) 3 .
O21 B3 Ca3 54.0(3) . .
O15 B3 Ca3 108.1(5) . .
Ca2 B3 Ca3 77.5(2) . .
Ca5 B3 Ca3 64.35(18) 1_655 .
Ca5 B3 Ca3 129.21(19) 1_656 .
Ge5 O1 Ge2 119.0(3) . .
Ge5 O1 Ca1 127.8(2) . .
Ge2 O1 Ca1 105.9(2) . .
Ge3 O2 Ge2 121.4(2) . 1_556
Ge3 O2 Ca2 127.8(2) . 1_556
Ge2 O2 Ca2 106.5(2) 1_556 1_556
Ge3 O3 Ge2 122.4(2) . .
Ge3 O3 Ca4 129.8(2) . .
Ge2 O3 Ca4 105.5(2) . .
Ge6 O4 Ge1 125.6(3) 2_656 .
Ge6 O4 Ca2 108.5(2) 2_656 1_556
Ge1 O4 Ca2 111.7(2) . 1_556
Ge8 O5 Ge4 126.8(2) . 2_656
Ge8 O5 Ca2 128.6(2) . 1_556
Ge4 O5 Ca2 103.0(2) 2_656 1_556
Ge7 O6 Ge4 122.3(3) . 1_554
Ge7 O6 Ca1 125.2(2) . 1_554
Ge4 O6 Ca1 107.0(2) 1_554 1_554
Ge5 O7 Ge2 124.4(3) . 1_556
Ge5 O7 Ca4 128.8(2) . 1_556
Ge2 O7 Ca4 105.1(2) 1_556 1_556
B2 O8 Ge5 119.7(4) . .
B2 O8 Ca3 99.9(3) . 3_455
Ge5 O8 Ca3 115.4(2) . 3_455
B2 O8 Ca4 97.1(3) . .
Ge5 O8 Ca4 116.2(2) . .
Ca3 O8 Ca4 105.67(19) 3_455 .
B1 O9 Ge3 124.6(5) 3 .
B1 O9 Ca3 102.3(4) 3 1_556
Ge3 O9 Ca3 110.6(2) . 1_556
B1 O9 Ca4 98.4(3) 3 1_556
Ge3 O9 Ca4 112.7(2) . 1_556
Ca3 O9 Ca4 106.26(19) 1_556 1_556
Ge8 O10 Ge8 129.9(4) . 2_755
Ge8 O10 Ca5 100.09(6) . 1_656
Ge8 O10 Ca5 104.90(6) 2_755 1_656
Ge8 O10 Ca5 104.90(6) . 2_656
Ge8 O10 Ca5 100.09(6) 2_755 2_656
Ca5 O10 Ca5 118.6(2) 1_656 2_656
Ge1 O11 Ge2 121.6(3) . .
Ge1 O11 Ca2 138.4(2) . .
Ge2 O11 Ca2 99.9(2) . .
Ge1 O12 Ge2 120.6(3) . 1_556
Ge1 O12 Ca1 140.1(3) . 1_556
Ge2 O12 Ca1 99.2(2) 1_556 1_556
Ge6 O13 Ge4 124.3(2) . .
Ge6 O13 Ca1 134.8(2) . .
Ge4 O13 Ca1 100.7(2) . .
Ge6 O14 Ge4 123.1(2) . 1_554
Ge6 O14 Ca2 135.4(2) . 2_654
Ge4 O14 Ca2 100.8(2) 1_554 2_654
B3 O15 Ge8 126.4(4) . .
B3 O15 Ca2 95.7(3) . .
Ge8 O15 Ca2 115.6(2) . .
B3 O15 Ca5 91.5(3) . 1_655
Ge8 O15 Ca5 122.0(2) . 1_655
Ca2 O15 Ca5 99.28(19) . 1_655
Ge7 O16 Ge4 123.0(3) . .
Ge7 O16 Ca5 127.1(2) . .
Ge4 O16 Ca5 107.7(2) . .
B1 O17 Ge7 124.9(4) 1_554 .
B1 O17 Ca1 100.6(3) 1_554 .
Ge7 O17 Ca1 113.0(2) . .
B1 O17 Ca4 102.8(3) 1_554 3_455
Ge7 O17 Ca4 109.0(2) . 3_455
Ca1 O17 Ca4 104.47(19) . 3_455
B1 O18 Ge5 123.2(5) . .
B1 O18 Ca1 101.2(4) . 1_556
Ge5 O18 Ca1 113.5(2) . 1_556
B1 O18 Ca3 101.1(4) . 3_456
Ge5 O18 Ca3 110.1(2) . 3_456
Ca1 O18 Ca3 106.0(2) 1_556 3_456
Ge6 O19 Ge1 127.8(3) . 1_554
B2 O20 Ge7 121.0(4) 3_454 .
B2 O20 Ca4 105.5(3) 3_454 3_454
Ge7 O20 Ca4 115.5(2) . 3_454
B2 O20 Ca5 91.9(3) 3_454 1_554
Ge7 O20 Ca5 116.7(2) . 1_554
Ca4 O20 Ca5 102.6(2) 3_454 1_554
B3 O21 Ge3 121.7(4) . .
B3 O21 Ca2 101.8(3) . .
Ge3 O21 Ca2 119.5(2) . .
B3 O21 Ca3 98.0(3) . .
Ge3 O21 Ca3 109.0(2) . .
Ca2 O21 Ca3 103.55(19) . .
Ge8 O22 Ge4 120.6(3) . 2_655
Ge8 O22 Ca5 137.5(2) . 2_655
Ge4 O22 Ca5 101.1(2) 2_655 2_655
B1 O23 Ca1 118.7(4) . .
B1 O23 Ca4 116.6(4) . 3_455
Ca1 O23 Ca4 97.52(16) . 3_455
B1 O23 Ca3 116.3(4) . 3_455
Ca1 O23 Ca3 101.19(18) . 3_455
Ca4 O23 Ca3 103.60(17) 3_455 3_455
B2 O24 Ca4 122.3(4) . 1_556
B2 O24 Ca5 112.7(3) . 3_556
Ca4 O24 Ca5 106.77(19) 1_556 3_556
B2 O24 Ca3 114.1(4) . 3_456
Ca4 O24 Ca3 109.11(18) 1_556 3_456
Ca5 O24 Ca3 85.61(16) 3_556 3_456
B3 O25 B2 131.6(6) 3_455 .
B3 O25 Ca5 110.0(4) 3_455 3
B2 O25 Ca5 109.7(4) . 3
B3 O25 Ca3 105.5(4) 3_455 3_455
B2 O25 Ca3 100.8(3) . 3_455
Ca5 O25 Ca3 90.00(18) 3 3_455
B3 O26 Ca5 113.5(4) . 1_656
B3 O26 Ca2 121.8(4) . 1_556
Ca5 O26 Ca2 109.7(2) 1_656 1_556
B3 O26 Ca3 113.3(4) . 1_556
Ca5 O26 Ca3 86.65(16) 1_656 1_556
Ca2 O26 Ca3 106.11(19) 1_556 1_556

loop_
_geom_bond_atom_site_label_1
_geom_bond_atom_site_label_2
_geom_bond_distance
_geom_bond_site_symmetry_2
Ca1 O1 2.255(5) .
Ca1 O6 2.301(5) 1_556
Ca1 O17 2.406(5) .
Ca1 O18 2.432(5) 1_554
Ca1 O12 2.449(5) 1_554
Ca1 O13 2.471(5) .
Ca1 O23 2.540(5) .
Ca1 B1 3.118(8) 1_554
Ca1 Ge2 3.314(2) .
Ca1 Ge4 3.3712(17) .
Ca1 Ge7 3.499(2) .
Ca1 Ge5 3.534(2) 1_554
Ca2 O2 2.286(5) 1_554
Ca2 O5 2.344(5) 1_554
Ca2 O26 2.384(5) 1_554
Ca2 O21 2.387(5) .
Ca2 O14 2.405(5) 2_656
Ca2 O15 2.473(5) .
Ca2 O11 2.479(5) .
Ca2 O4 3.003(5) 1_554
Ca2 B3 3.077(8) .
Ca2 Ge4 3.315(2) 2_655
Ca2 Ge2 3.3402(17) .
Ca2 Ge3 3.597(2) .
Ca3 O8 2.448(5) 3
Ca3 O25 2.465(5) 3
Ca3 O9 2.487(5) 1_554
Ca3 O24 2.490(5) 3_554
Ca3 O26 2.526(5) 1_554
Ca3 O18 2.532(5) 3_554
Ca3 O23 2.590(5) 3
Ca3 O21 2.606(5) .
Ca3 B2 3.101(8) 3
Ca3 B3 3.191(8) .
Ca3 B1 3.203(9) 3_554
Ca3 Ca5 3.352(2) 1_655
Ca4 O3 2.345(5) .
Ca4 O7 2.366(5) 1_554
Ca4 O20 2.369(5) 3_556
Ca4 O24 2.427(5) 1_554
Ca4 O17 2.459(5) 3
Ca4 O23 2.575(5) 3
Ca4 O8 2.578(5) .
Ca4 O9 2.586(5) 1_554
Ca4 B2 3.158(8) .
Ca4 B1 3.210(9) 3_554
Ca4 Ge2 3.3821(19) .
Ca4 Ge7 3.464(2) 3
Ca5 O25 2.272(5) 3_455
Ca5 O16 2.325(5) .
Ca5 O26 2.356(5) 1_454
Ca5 O24 2.442(5) 3_454
Ca5 O22 2.475(5) 2_655
Ca5 O15 2.613(5) 1_455
Ca5 O20 2.633(5) 1_556
Ca5 O10 3.022(4) 1_454
Ca5 B2 3.098(8) 3_455
Ca5 B3 3.101(8) 1_455
Ca5 B3 3.170(8) 1_454
Ca5 B2 3.234(8) 3_454
Ge1 O11 1.754(5) .
Ge1 O12 1.758(5) .
Ge1 O19 1.766(5) 1_556
Ge1 O4 1.779(5) .
Ge2 O11 1.853(5) .
Ge2 O2 1.872(5) 1_554
Ge2 O12 1.874(5) 1_554
Ge2 O7 1.879(5) 1_554
Ge2 O1 1.888(5) .
Ge2 O3 1.890(5) .
Ge3 O3 1.735(5) .
Ge3 O2 1.745(5) .
Ge3 O21 1.762(5) .
Ge3 O9 1.762(5) .
Ge3 Ca3 3.517(2) 1_556
Ge3 Ca2 3.627(2) 1_556
Ge3 Ca4 3.649(2) 1_556
Ge4 O5 1.874(5) 2_654
Ge4 O14 1.874(5) 1_556
Ge4 O13 1.881(5) .
Ge4 O16 1.881(5) .
Ge4 O6 1.883(4) 1_556
Ge4 O22 1.914(5) 2_655
Ge4 Ca2 3.315(2) 2_655
Ge5 O7 1.727(5) .
Ge5 O8 1.740(5) .
Ge5 O1 1.754(5) .
Ge5 O18 1.771(5) .
Ge5 Ca1 3.534(2) 1_556
Ge5 Ca3 3.553(2) 3_456
Ge5 Ca3 3.560(2) 3_455
Ge6 O19 1.756(5) .
Ge6 O13 1.758(5) .
Ge6 O4 1.759(5) 2_654
Ge6 O14 1.760(5) .
Ge7 O20 1.742(5) .
Ge7 O16 1.748(5) .
Ge7 O6 1.754(5) .
Ge7 O17 1.769(5) .
Ge7 Ca4 3.464(2) 3_455
Ge7 Ca4 3.492(2) 3_454
Ge7 Ca1 3.608(2) 1_554
Ge8 O5 1.742(5) .
Ge8 O15 1.757(5) .
Ge8 O22 1.762(5) .
Ge8 O10 1.801(3) .
B1 O23 1.333(12) .
B1 O18 1.536(9) .
B1 O9 1.559(8) 3_455
B1 O17 1.589(8) 1_556
B1 Ca1 3.118(8) 1_556
B1 Ca3 3.203(9) 3_456
B1 Ca4 3.210(9) 3_456
B2 O24 1.377(10) .
B2 O25 1.475(8) .
B2 O8 1.530(8) .
B2 O20 1.549(8) 3_556
B2 Ca5 3.098(8) 3
B2 Ca3 3.101(8) 3_455
B2 Ca5 3.234(8) 3_556
B3 O26 1.381(11) .
B3 O25 1.472(8) 3
B3 O21 1.515(8) .
B3 O15 1.602(8) .
B3 Ca5 3.101(8) 1_655
B3 Ca5 3.170(8) 1_656
O2 Ge2 1.872(5) 1_556
O2 Ca2 2.286(5) 1_556
O4 Ge6 1.759(5) 2_656
O4 Ca2 3.003(5) 1_556
O5 Ge4 1.874(5) 2_656
O5 Ca2 2.344(5) 1_556
O6 Ge4 1.883(4) 1_554
O6 Ca1 2.301(5) 1_554
O7 Ge2 1.879(5) 1_556
O7 Ca4 2.366(5) 1_556
O8 Ca3 2.448(5) 3_455
O9 B1 1.559(8) 3
O9 Ca3 2.487(5) 1_556
O9 Ca4 2.586(5) 1_556
O10 Ge8 1.801(3) 2_755
O10 Ca5 3.022(4) 1_656
O10 Ca5 3.022(4) 2_656
O12 Ge2 1.874(5) 1_556
O12 Ca1 2.449(5) 1_556
O14 Ge4 1.874(5) 1_554
O14 Ca2 2.405(5) 2_654
O15 Ca5 2.613(5) 1_655
O17 B1 1.589(8) 1_554
O17 Ca4 2.459(5) 3_455
O18 Ca1 2.432(5) 1_556
O18 Ca3 2.532(5) 3_456
O19 Ge1 1.766(5) 1_554
O20 B2 1.549(8) 3_454
O20 Ca4 2.369(5) 3_454
O20 Ca5 2.633(5) 1_554
O22 Ge4 1.914(5) 2_655
O22 Ca5 2.475(5) 2_655
O23 Ca4 2.575(5) 3_455
O23 Ca3 2.590(5) 3_455
O24 Ca4 2.427(5) 1_556
O24 Ca5 2.442(5) 3_556
O24 Ca3 2.490(5) 3_456
O25 B3 1.472(8) 3_455
O25 Ca5 2.272(5) 3
O25 Ca3 2.465(5) 3_455
O26 Ca5 2.356(5) 1_656
O26 Ca2 2.384(5) 1_556
O26 Ca3 2.526(5) 1_556
